data_7241625
loop_
_publ_author_name
'Kinney, Zacharias J.'
'Rheingold, Arnold L.'
'Protasiewicz, John D.'

_publ_section_title
;
 Preferential N--H&#x22EF;:C&#xE00A; hydrogen bonding involving ditopic
 NH-containing systems and N-heterocyclic carbenes
;
_journal_issue 69
_journal_name_full 'RSC Advances'
_journal_page_first 42164
_journal_page_last 42171
_journal_paper_doi 10.1039/D0RA08490E
_journal_volume 10
_journal_year 2020
_chemical_formula_moiety '2(C27 H36 N2), 2(C12 H8 N), C4 H8 O'
_chemical_formula_sum 'C82 H96 N6 O'
_chemical_formula_weight 1181.64
_space_group_crystal_system triclinic
_space_group_IT_number 2
_space_group_name_Hall '-P 1'
_space_group_name_H-M_alt 'P -1'
_atom_sites_solution_hydrogens mixed
_atom_sites_solution_primary direct
_audit_creation_date 2019-05-23
_audit_creation_method
;
Olex2 1.2-beta
(compiled 2018.05.29 svn.r3508 for OlexSys, GUI svn.r5506)
;
_audit_update_record
;
2020-06-22 deposited with the CCDC.	2020-11-05 downloaded from the CCDC.
;
_cell_angle_alpha 78.6270(10)
_cell_angle_beta 72.4790(10)
_cell_angle_gamma 74.7170(10)
_cell_formula_units_Z 2
_cell_length_a 13.7938(2)
_cell_length_b 14.3012(2)
_cell_length_c 19.4614(2)
_cell_measurement_reflns_used 9752
_cell_measurement_temperature 100
_cell_measurement_theta_max 68.285
_cell_measurement_theta_min 3.230
_cell_volume 3502.43(8)
_computing_cell_refinement 'SAINT v8.38A (Bruker, 2017)'
_computing_data_collection 'APEX3 v2017.3-0 (Bruker, 2017)'
_computing_data_reduction 'SAINT v8.38A (Bruker, 2017)'
_computing_molecular_graphics 'Olex2 (Dolomanov et al., 2009)'
_computing_publication_material 'Olex2 (Dolomanov et al., 2009)'
_computing_structure_refinement 'XL (Sheldrick, 2008)'
_computing_structure_solution 'ShelXT (Sheldrick, 2015)'
_diffrn_ambient_temperature 100.0
_diffrn_detector 'Bruker APEX-II CCD'
_diffrn_detector_area_resol_mean 7.9
_diffrn_detector_type 'CCD Area Detector'
_diffrn_measured_fraction_theta_full 0.977
_diffrn_measured_fraction_theta_max 0.976
_diffrn_measurement_device 'Fixed Chi Three-Circle Diffractometer'
_diffrn_measurement_device_type 'Bruker D8 APEX II'
_diffrn_measurement_method '\w and \f scans'
_diffrn_radiation_monochromator 'Double Bounce Multilayer Mirrors'
_diffrn_radiation_probe x-ray
_diffrn_radiation_type CuK\a
_diffrn_radiation_wavelength 1.54178
_diffrn_reflns_av_R_equivalents 0.0294
_diffrn_reflns_av_unetI/netI 0.0247
_diffrn_reflns_Laue_measured_fraction_full 0.977
_diffrn_reflns_Laue_measured_fraction_max 0.976
_diffrn_reflns_limit_h_max 16
_diffrn_reflns_limit_h_min -16
_diffrn_reflns_limit_k_max 17
_diffrn_reflns_limit_k_min -17
_diffrn_reflns_limit_l_max 23
_diffrn_reflns_limit_l_min -23
_diffrn_reflns_number 56480
_diffrn_reflns_point_group_measured_fraction_full 0.977
_diffrn_reflns_point_group_measured_fraction_max 0.976
_diffrn_reflns_theta_full 67.679
_diffrn_reflns_theta_max 68.344
_diffrn_reflns_theta_min 2.400
_diffrn_source 'Micro Focus Rotating Anode'
_diffrn_source_type 'Rigaku MicroMax-007HF'
_diffrn_standards_number 0
_exptl_absorpt_coefficient_mu 0.501
_exptl_absorpt_correction_T_max 0.7531
_exptl_absorpt_correction_T_min 0.6751
_exptl_absorpt_correction_type multi-scan
_exptl_absorpt_process_details
'SADABS-2016/2 (Bruker,2016/2) was used for absorption correction. wR2(int) was 0.0715 before and 0.0421 after correction. The Ratio of minimum to maximum transmission is 0.8964. The \l/2 correction factor is Not present.'
_exptl_crystal_colour colourless
_exptl_crystal_colour_primary colourless
_exptl_crystal_density_diffrn 1.120
_exptl_crystal_description block
_exptl_crystal_F_000 1276
_exptl_crystal_size_max 0.29
_exptl_crystal_size_mid 0.27
_exptl_crystal_size_min 0.25
_refine_diff_density_max 0.536
_refine_diff_density_min -0.413
_refine_diff_density_rms 0.041
_refine_ls_extinction_method none
_refine_ls_goodness_of_fit_ref 1.045
_refine_ls_hydrogen_treatment mixed
_refine_ls_matrix_type full
_refine_ls_number_parameters 822
_refine_ls_number_reflns 12561
_refine_ls_number_restraints 0
_refine_ls_restrained_S_all 1.045
_refine_ls_R_factor_all 0.0505
_refine_ls_R_factor_gt 0.0453
_refine_ls_shift/su_max 0.001
_refine_ls_shift/su_mean 0.000
_refine_ls_structure_factor_coef Fsqd
_refine_ls_weighting_details 'w=1/[\s^2^(Fo^2^)+(0.0604P)^2^+1.6544P] where P=(Fo^2^+2Fc^2^)/3'
_refine_ls_weighting_scheme calc
_refine_ls_wR_factor_gt 0.1199
_refine_ls_wR_factor_ref 0.1249
_reflns_Friedel_coverage 0.000
_reflns_number_gt 11159
_reflns_number_total 12561
_reflns_threshold_expression 'I > 2\s(I)'
_cod_data_source_file d0ra08490e2.cif
_cod_data_source_block cwru01_0m_a
_cod_depositor_comments
;
The following automatic conversions were performed:

data item '_diffrn_radiation_probe' value 'X-ray' was changed to
'x-ray' in accordance with the
/home/data/users/saulius/crontab/automatic-downloads/rss-feeds/RSC/lib/dictionaries/cif_core.dic
dictionary named 'cif_core.dic' version 2.4.2 last updated on
2011-04-26.

Automatic conversion script
Id: cif_fix_values 7556 2019-12-06 15:28:31Z antanas 
;
_cod_original_cell_volume 3502.44(8)
_cod_database_code 7241625
_shelx_shelxl_version_number 2016/6
_shelx_space_group_comment
;
The symmetry employed for this shelxl refinement is uniquely defined
by the following loop, which should always be used as a source of
symmetry information in preference to the above space-group names.
They are only intended as comments.
;
_shelx_estimated_absorpt_t_max 0.885
_shelx_estimated_absorpt_t_min 0.868
_olex2_refinement_description
;
1. Fixed Uiso
 At 1.2 times of:
  All C(H) groups, All C(H,H) groups, All N(H) groups
 At 1.5 times of:
  All C(H,H,H) groups
2.a Ternary CH refined with riding coordinates:
 C37(H37), C22(H22), C22'(H22'), C34(H34), C34'(H34'), C25(H25), C25'(H25'),
 C37'(H37')
2.b Secondary CH2 refined with riding coordinates:
 C40(H40A,H40B), C41(H41A,H41B), C43(H43A,H43B), C42(H42A,H42B)
2.c Aromatic/amide H refined with riding coordinates:
 N1'(H1'), C5(H5), C5'(H5'), C15(H15), C3'(H3'), C14(H14), C11(H11), C3(H3),
 C14'(H14'), C32(H32), C18(H18), C8(H8), C15'(H15'), C2'(H2'), C8'(H8'), C2(H2),
  C11'(H11'), C9'(H9'), C19(H19), C30(H30), C10'(H10'), C31(H31), C30'(H30'),
 C10(H10), C9(H9), C18'(H18'), C20(H20), C20'(H20'), C19'(H19'), C31'(H31'),
 C32'(H32')
2.d Idealised Me refined as rotating group:
 C39(H39A,H39B,H39C), C38(H38A,H38B,H38C), C23'(H23D,H23E,H23F), C24(H24A,H24B,
 H24C), C24'(H24D,H24E,H24F), C35'(H35D,H35E,H35F), C36'(H36D,H36E,H36F),
 C23(H23A,H23B,H23C), C27(H27A,H27B,H27C), C26(H26A,H26B,H26C), C39'(H39D,H39E,
 H39F), C35(H35A,H35B,H35C), C38'(H38D,H38E,H38F), C36(H36A,H36B,H36C),
 C26'(H26D,H26E,H26F), C27'(H27D,H27E,H27F)
;
_olex2_submission_special_instructions 'No special instructions were received'

loop_
_space_group_symop_operation_xyz
'x, y, z'
'-x, -y, -z'

loop_
_atom_site_label
_atom_site_type_symbol
_atom_site_fract_x
_atom_site_fract_y
_atom_site_fract_z
_atom_site_U_iso_or_equiv
_atom_site_adp_type
_atom_site_occupancy
_atom_site_site_symmetry_order
_atom_site_calc_flag
_atom_site_refinement_flags_posn
_atom_site_refinement_flags_adp
_atom_site_refinement_flags_occupancy
_atom_site_disorder_assembly
_atom_site_disorder_group
N3 N 0.26594(9) 0.96667(8) 0.20847(6) 0.0201(2) Uani 1 1 d . . . . .
N2 N 0.35623(9) 0.98550(8) 0.27377(6) 0.0202(2) Uani 1 1 d . . . . .
N3' N 0.68406(9) 0.39776(8) 0.23107(6) 0.0231(2) Uani 1 1 d . . . . .
N2' N 0.78775(9) 0.45683(9) 0.26223(7) 0.0249(3) Uani 1 1 d . . . . .
N1 N 0.34116(10) 0.70269(9) 0.30999(7) 0.0254(3) Uani 1 1 d . . . . .
N1' N 0.97273(9) 0.25351(9) 0.14680(7) 0.0273(3) Uani 1 1 d . . . . .
H1' H 0.922195 0.282269 0.180941 0.033 Uiso 1 1 calc R . . . .
C6 C 0.39068(10) 0.55637(10) 0.37556(7) 0.0194(3) Uani 1 1 d . . . . .
C6' C 1.06256(10) 0.15433(10) 0.05932(7) 0.0206(3) Uani 1 1 d . . . . .
C7 C 0.35639(10) 0.53876(10) 0.31704(7) 0.0206(3) Uani 1 1 d . . . . .
C5 C 0.43599(10) 0.49463(10) 0.42799(7) 0.0201(3) Uani 1 1 d . . . . .
H5 H 0.441223 0.426178 0.432991 0.024 Uiso 1 1 calc R . . . .
C7' C 1.13122(11) 0.21006(10) 0.06703(7) 0.0211(3) Uani 1 1 d . . . . .
C12 C 0.32787(10) 0.63113(10) 0.27747(7) 0.0217(3) Uani 1 1 d . . . . .
C4 C 0.47349(10) 0.53241(10) 0.47290(7) 0.0208(3) Uani 1 1 d . . . . .
C5' C 1.07559(10) 0.08222(10) 0.01663(7) 0.0212(3) Uani 1 1 d . . . . .
H5' H 1.141052 0.062268 -0.016727 0.025 Uiso 1 1 calc R . . . .
C4' C 0.99369(11) 0.03909(10) 0.02232(7) 0.0214(3) Uani 1 1 d . . . . .
C1 C 0.38180(11) 0.65816(10) 0.36789(7) 0.0221(3) Uani 1 1 d . . . . .
C15 C 0.32060(11) 1.07799(10) 0.23994(7) 0.0238(3) Uani 1 1 d . . . . .
H15 H 0.334159 1.137722 0.244962 0.029 Uiso 1 1 calc R . . . .
C28 C 0.41839(11) 0.96475(9) 0.32477(7) 0.0215(3) Uani 1 1 d . . . . .
C1' C 0.96576(11) 0.18455(10) 0.10887(8) 0.0237(3) Uani 1 1 d . . . . .
C17' C 0.59757(11) 0.26223(10) 0.25289(8) 0.0240(3) Uani 1 1 d . . . . .
C16' C 0.63873(10) 0.33703(10) 0.20430(8) 0.0232(3) Uani 1 1 d . . . . .
O00M O 0.29406(13) 0.32082(12) 0.48840(9) 0.0673(4) Uani 1 1 d . . . . .
C17 C 0.27097(11) 0.89334(10) 0.10398(7) 0.0225(3) Uani 1 1 d . . . . .
C29 C 0.36797(12) 0.98048(10) 0.39711(8) 0.0247(3) Uani 1 1 d . . . . .
C3' C 0.89729(11) 0.07222(11) 0.07195(8) 0.0261(3) Uani 1 1 d . . . . .
H3' H 0.840515 0.043853 0.075932 0.031 Uiso 1 1 calc R . . . .
C16 C 0.21641(11) 0.92084(10) 0.17278(7) 0.0214(3) Uani 1 1 d . . . . .
C14 C 0.26325(11) 1.06614(10) 0.19879(7) 0.0241(3) Uani 1 1 d . . . . .
H14 H 0.227919 1.115781 0.169029 0.029 Uiso 1 1 calc R . . . .
C13 C 0.32288(10) 0.91472(10) 0.25518(7) 0.0209(3) Uani 1 1 d . . . . .
C21 C 0.11743(11) 0.90329(11) 0.20888(8) 0.0273(3) Uani 1 1 d . . . . .
C12' C 1.07244(11) 0.26960(10) 0.12201(8) 0.0234(3) Uani 1 1 d . . . . .
C33 C 0.52535(11) 0.92616(10) 0.30126(8) 0.0244(3) Uani 1 1 d . . . . .
C11 C 0.29673(11) 0.63987(11) 0.21404(8) 0.0268(3) Uani 1 1 d . . . . .
H11 H 0.274935 0.702131 0.188635 0.032 Uiso 1 1 calc R . . . .
C13' C 0.78678(11) 0.38206(10) 0.22868(8) 0.0251(3) Uani 1 1 d . . . . .
C3 C 0.46133(13) 0.63516(10) 0.46463(8) 0.0284(3) Uani 1 1 d . . . . .
H3 H 0.485076 0.662123 0.495803 0.034 Uiso 1 1 calc R . . . .
C14' C 0.62436(11) 0.47898(11) 0.26439(8) 0.0290(3) Uani 1 1 d . . . . .
H14' H 0.551455 0.503471 0.271589 0.035 Uiso 1 1 calc R . . . .
C32 C 0.58233(12) 0.90263(11) 0.35294(8) 0.0289(3) Uani 1 1 d . . . . .
H32 H 0.655382 0.877384 0.338480 0.035 Uiso 1 1 calc R . . . .
C29' C 0.92513(11) 0.54870(11) 0.22196(8) 0.0265(3) Uani 1 1 d . . . . .
C18 C 0.22349(12) 0.84629(11) 0.07126(8) 0.0270(3) Uani 1 1 d . . . . .
H18 H 0.258899 0.826122 0.024783 0.032 Uiso 1 1 calc R . . . .
C37 C 0.57932(12) 0.90379(11) 0.22385(8) 0.0292(3) Uani 1 1 d . . . . .
H37 H 0.529831 0.935136 0.193243 0.035 Uiso 1 1 calc R . . . .
C28' C 0.88086(11) 0.47528(11) 0.27094(8) 0.0263(3) Uani 1 1 d . . . . .
C8 C 0.35638(11) 0.45413(11) 0.29127(8) 0.0269(3) Uani 1 1 d . . . . .
H8 H 0.375012 0.391584 0.317375 0.032 Uiso 1 1 calc R . . . .
C15' C 0.68957(11) 0.51610(11) 0.28444(9) 0.0298(3) Uani 1 1 d . . . . .
H15' H 0.672179 0.571897 0.308968 0.036 Uiso 1 1 calc R . . . .
C22 C 0.38102(12) 0.90757(12) 0.06800(8) 0.0278(3) Uani 1 1 d . . . . .
H22 H 0.392136 0.959313 0.090870 0.033 Uiso 1 1 calc R . . . .
C2' C 0.88175(11) 0.14375(11) 0.11486(8) 0.0280(3) Uani 1 1 d . . . . .
H2' H 0.815856 0.164566 0.147492 0.034 Uiso 1 1 calc R . . . .
C8' C 1.23544(11) 0.21378(11) 0.03392(8) 0.0258(3) Uani 1 1 d . . . . .
H8' H 1.275525 0.175042 -0.003667 0.031 Uiso 1 1 calc R . . . .
C22' C 0.60880(12) 0.23926(11) 0.33000(8) 0.0290(3) Uani 1 1 d . . . . .
H22' H 0.611686 0.301239 0.344996 0.035 Uiso 1 1 calc R . . . .
C2 C 0.41664(13) 0.69794(10) 0.41345(8) 0.0297(3) Uani 1 1 d . . . . .
H2 H 0.409807 0.766528 0.409390 0.036 Uiso 1 1 calc R . . . .
C11' C 1.11676(12) 0.33114(11) 0.14489(8) 0.0283(3) Uani 1 1 d . . . . .
H11' H 1.077183 0.370767 0.182024 0.034 Uiso 1 1 calc R . . . .
C34 C 0.25090(13) 1.01901(12) 0.42199(8) 0.0317(3) Uani 1 1 d . . . . .
H34 H 0.226490 1.055354 0.378671 0.038 Uiso 1 1 calc R . . . .
C9' C 1.27930(12) 0.27459(11) 0.05662(8) 0.0305(3) Uani 1 1 d . . . . .
H9' H 1.350227 0.277246 0.034723 0.037 Uiso 1 1 calc R . . . .
C19 C 0.12545(12) 0.82863(12) 0.10564(9) 0.0315(3) Uani 1 1 d . . . . .
H19 H 0.093776 0.797024 0.082434 0.038 Uiso 1 1 calc R . . . .
C34' C 0.88117(12) 0.60231(11) 0.15845(8) 0.0289(3) Uani 1 1 d . . . . .
H34' H 0.804763 0.604081 0.173706 0.035 Uiso 1 1 calc R . . . .
C30 C 0.42851(13) 0.95423(11) 0.44652(8) 0.0291(3) Uani 1 1 d . . . . .
H30 H 0.396547 0.963141 0.496040 0.035 Uiso 1 1 calc R . . . .
C10' C 1.22019(12) 0.33237(11) 0.11161(9) 0.0313(3) Uani 1 1 d . . . . .
H10' H 1.252092 0.373505 0.126421 0.038 Uiso 1 1 calc R . . . .
C21' C 0.63275(12) 0.35828(11) 0.13240(8) 0.0308(3) Uani 1 1 d . . . . .
C31 C 0.53429(13) 0.91544(11) 0.42476(8) 0.0302(3) Uani 1 1 d . . . . .
H31 H 0.574124 0.897505 0.459390 0.036 Uiso 1 1 calc R . . . .
C33' C 0.92213(12) 0.42093(12) 0.32753(9) 0.0328(3) Uani 1 1 d . . . . .
C30' C 1.01332(12) 0.56747(12) 0.23258(9) 0.0316(3) Uani 1 1 d . . . . .
H30' H 1.045419 0.616564 0.200564 0.038 Uiso 1 1 calc R . . . .
C10 C 0.29876(12) 0.55488(12) 0.18959(8) 0.0306(3) Uani 1 1 d . . . . .
H10 H 0.279221 0.558960 0.146081 0.037 Uiso 1 1 calc R . . . .
C9 C 0.32892(12) 0.46279(12) 0.22739(9) 0.0320(3) Uani 1 1 d . . . . .
H9 H 0.330486 0.405619 0.208806 0.038 Uiso 1 1 calc R . . . .
C18' C 0.54804(12) 0.20845(11) 0.22736(9) 0.0308(3) Uani 1 1 d . . . . .
H18' H 0.519519 0.157032 0.258992 0.037 Uiso 1 1 calc R . . . .
C20 C 0.07320(12) 0.85660(12) 0.17346(9) 0.0323(3) Uani 1 1 d . . . . .
H20 H 0.005900 0.843794 0.196404 0.039 Uiso 1 1 calc R . . . .
C20' C 0.58225(14) 0.30207(13) 0.10973(9) 0.0376(4) Uani 1 1 d . . . . .
H20' H 0.577015 0.314486 0.061041 0.045 Uiso 1 1 calc R . . . .
C25 C 0.06044(12) 0.92994(13) 0.28479(9) 0.0347(4) Uani 1 1 d . . . . .
H25 H 0.101527 0.968220 0.298296 0.042 Uiso 1 1 calc R . . . .
C19' C 0.53976(13) 0.22873(13) 0.15681(9) 0.0366(4) Uani 1 1 d . . . . .
H19' H 0.504641 0.192022 0.140538 0.044 Uiso 1 1 calc R . . . .
C31' C 1.05500(12) 0.51592(13) 0.28889(9) 0.0369(4) Uani 1 1 d . . . . .
H31' H 1.114479 0.530630 0.295694 0.044 Uiso 1 1 calc R . . . .
C39 C 0.60444(13) 0.79285(13) 0.22236(9) 0.0373(4) Uani 1 1 d . . . . .
H39A H 0.652509 0.760507 0.252394 0.056 Uiso 1 1 calc GR . . . .
H39B H 0.636834 0.778586 0.172246 0.056 Uiso 1 1 calc GR . . . .
H39C H 0.539980 0.768684 0.241482 0.056 Uiso 1 1 calc GR . . . .
C32' C 1.01056(13) 0.44320(13) 0.33523(9) 0.0382(4) Uani 1 1 d . . . . .
H32' H 1.040802 0.407593 0.373137 0.046 Uiso 1 1 calc R . . . .
C38 C 0.67811(13) 0.94397(12) 0.19120(9) 0.0370(4) Uani 1 1 d . . . . .
H38A H 0.660628 1.014868 0.191781 0.056 Uiso 1 1 calc GR . . . .
H38B H 0.708661 0.929496 0.141010 0.056 Uiso 1 1 calc GR . . . .
H38C H 0.728348 0.913284 0.219883 0.056 Uiso 1 1 calc GR . . . .
C23' C 0.51818(13) 0.20105(12) 0.38478(9) 0.0378(4) Uani 1 1 d . . . . .
H23D H 0.452409 0.246247 0.380794 0.057 Uiso 1 1 calc GR . . . .
H23E H 0.525539 0.195868 0.434014 0.057 Uiso 1 1 calc GR . . . .
H23F H 0.518368 0.136489 0.374738 0.057 Uiso 1 1 calc GR . . . .
C24 C 0.39926(15) 0.94159(14) -0.01335(8) 0.0399(4) Uani 1 1 d . . . . .
H24A H 0.388859 0.892078 -0.037190 0.060 Uiso 1 1 calc GR . . . .
H24B H 0.470656 0.951149 -0.033767 0.060 Uiso 1 1 calc GR . . . .
H24C H 0.349976 1.003399 -0.021353 0.060 Uiso 1 1 calc GR . . . .
C25' C 0.67664(15) 0.44058(13) 0.08086(9) 0.0420(4) Uani 1 1 d . . . . .
H25' H 0.709508 0.470927 0.107617 0.050 Uiso 1 1 calc R . . . .
C37' C 0.87645(14) 0.33857(13) 0.37850(10) 0.0402(4) Uani 1 1 d . . . . .
H37' H 0.810860 0.337825 0.366824 0.048 Uiso 1 1 calc R . . . .
C24' C 0.71155(14) 0.16622(14) 0.33221(10) 0.0426(4) Uani 1 1 d . . . . .
H24D H 0.710828 0.104502 0.317864 0.064 Uiso 1 1 calc GR . . . .
H24E H 0.720076 0.154554 0.381605 0.064 Uiso 1 1 calc GR . . . .
H24F H 0.769565 0.192798 0.298560 0.064 Uiso 1 1 calc GR . . . .
C35' C 0.89370(15) 0.70771(13) 0.13799(11) 0.0442(4) Uani 1 1 d . . . . .
H35D H 0.868151 0.740805 0.181641 0.066 Uiso 1 1 calc GR . . . .
H35E H 0.853543 0.741550 0.103001 0.066 Uiso 1 1 calc GR . . . .
H35F H 0.967466 0.708588 0.116148 0.066 Uiso 1 1 calc GR . . . .
C36' C 0.92853(16) 0.54716(14) 0.09219(10) 0.0450(4) Uani 1 1 d . . . . .
H36D H 1.003543 0.544715 0.075343 0.067 Uiso 1 1 calc GR . . . .
H36E H 0.895577 0.580907 0.053283 0.067 Uiso 1 1 calc GR . . . .
H36F H 0.916868 0.480493 0.105441 0.067 Uiso 1 1 calc GR . . . .
C23 C 0.45943(13) 0.81313(15) 0.08285(11) 0.0467(4) Uani 1 1 d . . . . .
H23A H 0.446695 0.793279 0.135388 0.070 Uiso 1 1 calc GR . . . .
H23B H 0.530318 0.824156 0.062837 0.070 Uiso 1 1 calc GR . . . .
H23C H 0.451490 0.761490 0.059855 0.070 Uiso 1 1 calc GR . . . .
C27 C 0.05513(15) 0.83774(15) 0.33970(10) 0.0476(5) Uani 1 1 d . . . . .
H27A H 0.016609 0.797990 0.327005 0.071 Uiso 1 1 calc GR . . . .
H27B H 0.019501 0.856111 0.388458 0.071 Uiso 1 1 calc GR . . . .
H27C H 0.125889 0.799991 0.338863 0.071 Uiso 1 1 calc GR . . . .
C26 C -0.04821(15) 0.99387(17) 0.28798(11) 0.0555(5) Uani 1 1 d . . . . .
H26A H -0.042754 1.053023 0.252999 0.083 Uiso 1 1 calc GR . . . .
H26B H -0.080921 1.012135 0.337046 0.083 Uiso 1 1 calc GR . . . .
H26C H -0.090699 0.957495 0.275951 0.083 Uiso 1 1 calc GR . . . .
C39' C 0.84830(18) 0.35378(16) 0.45851(11) 0.0550(5) Uani 1 1 d . . . . .
H39D H 0.911177 0.355726 0.471298 0.082 Uiso 1 1 calc GR . . . .
H39E H 0.818432 0.299747 0.489120 0.082 Uiso 1 1 calc GR . . . .
H39F H 0.797290 0.415609 0.466273 0.082 Uiso 1 1 calc GR . . . .
C35 C 0.19602(15) 0.93418(16) 0.45215(12) 0.0514(5) Uani 1 1 d . . . . .
H35A H 0.212940 0.891287 0.414697 0.077 Uiso 1 1 calc GR . . . .
H35B H 0.120528 0.959676 0.466668 0.077 Uiso 1 1 calc GR . . . .
H35C H 0.219315 0.897049 0.494468 0.077 Uiso 1 1 calc GR . . . .
C38' C 0.95121(19) 0.24063(15) 0.36500(12) 0.0585(5) Uani 1 1 d . . . . .
H38D H 0.965807 0.231587 0.313961 0.088 Uiso 1 1 calc GR . . . .
H38E H 0.919629 0.187932 0.396246 0.088 Uiso 1 1 calc GR . . . .
H38F H 1.016343 0.239295 0.376098 0.088 Uiso 1 1 calc GR . . . .
C40 C 0.27457(17) 0.33693(16) 0.56149(13) 0.0584(5) Uani 1 1 d . . . . .
H40A H 0.274990 0.405218 0.564196 0.070 Uiso 1 1 calc R . . . .
H40B H 0.327234 0.292123 0.584688 0.070 Uiso 1 1 calc R . . . .
C41 C 0.16733(17) 0.31589(19) 0.59735(12) 0.0604(6) Uani 1 1 d . . . . .
H41A H 0.171630 0.245010 0.612759 0.072 Uiso 1 1 calc R . . . .
H41B H 0.131977 0.351272 0.640178 0.072 Uiso 1 1 calc R . . . .
C36 C 0.22109(17) 1.08937(17) 0.47851(12) 0.0589(6) Uani 1 1 d . . . . .
H36A H 0.237628 1.053622 0.523441 0.088 Uiso 1 1 calc GR . . . .
H36B H 0.146273 1.118390 0.488483 0.088 Uiso 1 1 calc GR . . . .
H36C H 0.260276 1.141208 0.459827 0.088 Uiso 1 1 calc GR . . . .
C43 C 0.19945(19) 0.36665(19) 0.46943(12) 0.0621(6) Uani 1 1 d . . . . .
H43A H 0.193019 0.336134 0.430009 0.074 Uiso 1 1 calc R . . . .
H43B H 0.196770 0.437082 0.452745 0.074 Uiso 1 1 calc R . . . .
C42 C 0.11128(19) 0.35240(19) 0.53877(13) 0.0636(6) Uani 1 1 d . . . . .
H42A H 0.060544 0.414893 0.548272 0.076 Uiso 1 1 calc R . . . .
H42B H 0.074186 0.303928 0.534809 0.076 Uiso 1 1 calc R . . . .
C26' C 0.7592(2) 0.4039(2) 0.01560(12) 0.0738(8) Uani 1 1 d . . . . .
H26D H 0.815202 0.354670 0.031586 0.111 Uiso 1 1 calc GR . . . .
H26E H 0.787693 0.458595 -0.015272 0.111 Uiso 1 1 calc GR . . . .
H26F H 0.728673 0.374683 -0.012028 0.111 Uiso 1 1 calc GR . . . .
C27' C 0.5910(3) 0.5178(3) 0.0581(3) 0.167(2) Uani 1 1 d . . . . .
H27D H 0.546647 0.487082 0.042765 0.250 Uiso 1 1 calc GR . . . .
H27E H 0.621256 0.563208 0.017570 0.250 Uiso 1 1 calc GR . . . .
H27F H 0.549158 0.553649 0.099095 0.250 Uiso 1 1 calc GR . . . .
H1 H 0.3360(14) 0.7657(14) 0.2920(10) 0.034(5) Uiso 1 1 d . . . . .

loop_
_atom_site_aniso_label
_atom_site_aniso_U_11
_atom_site_aniso_U_22
_atom_site_aniso_U_33
_atom_site_aniso_U_23
_atom_site_aniso_U_13
_atom_site_aniso_U_12
N3 0.0216(5) 0.0192(5) 0.0185(5) -0.0006(4) -0.0050(4) -0.0045(4)
N2 0.0244(6) 0.0176(5) 0.0188(5) -0.0001(4) -0.0070(4) -0.0049(5)
N3' 0.0200(6) 0.0210(6) 0.0264(6) -0.0065(5) 0.0008(5) -0.0065(5)
N2' 0.0200(6) 0.0237(6) 0.0295(6) -0.0061(5) 0.0001(5) -0.0078(5)
N1 0.0334(7) 0.0187(6) 0.0270(6) 0.0036(5) -0.0145(5) -0.0078(5)
N1' 0.0221(6) 0.0298(6) 0.0309(6) -0.0153(5) -0.0031(5) -0.0031(5)
C6 0.0177(6) 0.0185(6) 0.0203(6) -0.0023(5) -0.0026(5) -0.0042(5)
C6' 0.0214(6) 0.0207(6) 0.0194(6) -0.0007(5) -0.0069(5) -0.0036(5)
C7 0.0169(6) 0.0214(7) 0.0231(6) -0.0025(5) -0.0051(5) -0.0036(5)
C5 0.0214(6) 0.0160(6) 0.0214(6) -0.0013(5) -0.0043(5) -0.0038(5)
C7' 0.0243(7) 0.0189(6) 0.0202(6) -0.0013(5) -0.0073(5) -0.0041(5)
C12 0.0181(6) 0.0239(7) 0.0228(7) -0.0006(5) -0.0054(5) -0.0058(5)
C4 0.0238(7) 0.0186(6) 0.0182(6) -0.0011(5) -0.0042(5) -0.0041(5)
C5' 0.0202(6) 0.0226(7) 0.0190(6) -0.0034(5) -0.0031(5) -0.0037(5)
C4' 0.0220(7) 0.0228(7) 0.0199(6) -0.0032(5) -0.0067(5) -0.0040(5)
C1 0.0242(7) 0.0197(7) 0.0214(6) 0.0008(5) -0.0070(5) -0.0048(5)
C15 0.0297(7) 0.0169(6) 0.0242(7) -0.0002(5) -0.0078(6) -0.0050(6)
C28 0.0300(7) 0.0159(6) 0.0212(6) 0.0007(5) -0.0098(6) -0.0083(5)
C1' 0.0236(7) 0.0235(7) 0.0245(7) -0.0063(6) -0.0070(6) -0.0027(6)
C17' 0.0205(7) 0.0196(7) 0.0280(7) -0.0065(6) 0.0000(5) -0.0027(5)
C16' 0.0191(6) 0.0220(7) 0.0269(7) -0.0081(6) -0.0004(5) -0.0046(5)
O00M 0.0579(9) 0.0631(10) 0.0744(11) -0.0178(8) 0.0048(8) -0.0210(8)
C17 0.0246(7) 0.0222(7) 0.0213(6) 0.0011(5) -0.0088(5) -0.0059(6)
C29 0.0360(8) 0.0167(6) 0.0227(7) -0.0006(5) -0.0077(6) -0.0094(6)
C3' 0.0200(7) 0.0319(8) 0.0288(7) -0.0103(6) -0.0042(6) -0.0074(6)
C16 0.0227(7) 0.0206(6) 0.0214(6) 0.0008(5) -0.0090(5) -0.0046(5)
C14 0.0273(7) 0.0190(7) 0.0234(7) 0.0021(5) -0.0081(6) -0.0025(6)
C13 0.0233(7) 0.0210(7) 0.0182(6) -0.0016(5) -0.0052(5) -0.0052(5)
C21 0.0234(7) 0.0291(7) 0.0280(7) 0.0009(6) -0.0073(6) -0.0060(6)
C12' 0.0239(7) 0.0211(7) 0.0252(7) -0.0035(6) -0.0081(6) -0.0027(6)
C33 0.0297(7) 0.0195(7) 0.0250(7) 0.0010(5) -0.0099(6) -0.0068(6)
C11 0.0246(7) 0.0302(8) 0.0267(7) 0.0031(6) -0.0102(6) -0.0088(6)
C13' 0.0226(7) 0.0233(7) 0.0274(7) -0.0038(6) -0.0006(6) -0.0080(6)
C3 0.0427(9) 0.0205(7) 0.0276(7) -0.0021(6) -0.0176(7) -0.0073(6)
C14' 0.0204(7) 0.0254(7) 0.0377(8) -0.0114(6) 0.0016(6) -0.0044(6)
C32 0.0313(8) 0.0264(7) 0.0321(8) 0.0008(6) -0.0142(6) -0.0082(6)
C29' 0.0218(7) 0.0250(7) 0.0312(7) -0.0102(6) 0.0002(6) -0.0062(6)
C18 0.0318(8) 0.0283(7) 0.0241(7) -0.0004(6) -0.0118(6) -0.0091(6)
C37 0.0260(7) 0.0335(8) 0.0251(7) -0.0023(6) -0.0083(6) -0.0009(6)
C28' 0.0205(7) 0.0269(7) 0.0314(7) -0.0096(6) -0.0012(6) -0.0071(6)
C8 0.0262(7) 0.0223(7) 0.0351(8) -0.0042(6) -0.0143(6) -0.0025(6)
C15' 0.0232(7) 0.0250(7) 0.0390(8) -0.0131(6) 0.0006(6) -0.0054(6)
C22 0.0282(7) 0.0358(8) 0.0224(7) -0.0087(6) -0.0018(6) -0.0140(6)
C2' 0.0204(7) 0.0334(8) 0.0298(7) -0.0133(6) -0.0020(6) -0.0040(6)
C8' 0.0260(7) 0.0260(7) 0.0245(7) -0.0045(6) -0.0034(6) -0.0070(6)
C22' 0.0329(8) 0.0227(7) 0.0283(7) -0.0021(6) -0.0037(6) -0.0069(6)
C2 0.0449(9) 0.0159(7) 0.0319(8) 0.0000(6) -0.0174(7) -0.0069(6)
C11' 0.0311(8) 0.0240(7) 0.0314(8) -0.0099(6) -0.0088(6) -0.0035(6)
C34 0.0357(8) 0.0322(8) 0.0233(7) -0.0031(6) -0.0035(6) -0.0061(7)
C9' 0.0277(7) 0.0314(8) 0.0336(8) -0.0048(6) -0.0038(6) -0.0129(6)
C19 0.0326(8) 0.0339(8) 0.0355(8) 0.0017(7) -0.0186(7) -0.0133(7)
C34' 0.0244(7) 0.0279(8) 0.0333(8) -0.0038(6) -0.0027(6) -0.0097(6)
C30 0.0471(9) 0.0238(7) 0.0208(7) -0.0017(6) -0.0116(6) -0.0130(7)
C10' 0.0348(8) 0.0279(8) 0.0371(8) -0.0070(6) -0.0116(7) -0.0123(7)
C21' 0.0334(8) 0.0291(8) 0.0271(7) -0.0054(6) -0.0013(6) -0.0083(6)
C31 0.0438(9) 0.0256(7) 0.0297(8) 0.0024(6) -0.0206(7) -0.0136(7)
C33' 0.0278(8) 0.0332(8) 0.0354(8) -0.0038(7) -0.0042(6) -0.0085(7)
C30' 0.0251(7) 0.0325(8) 0.0371(8) -0.0081(7) -0.0012(6) -0.0116(6)
C10 0.0286(8) 0.0405(9) 0.0278(7) -0.0041(6) -0.0137(6) -0.0089(7)
C9 0.0313(8) 0.0315(8) 0.0394(8) -0.0125(7) -0.0168(7) -0.0026(6)
C18' 0.0303(8) 0.0250(7) 0.0360(8) -0.0082(6) 0.0001(6) -0.0111(6)
C20 0.0227(7) 0.0377(9) 0.0378(8) 0.0015(7) -0.0095(6) -0.0118(6)
C20' 0.0437(9) 0.0432(9) 0.0286(8) -0.0101(7) -0.0079(7) -0.0117(8)
C25 0.0249(8) 0.0445(9) 0.0313(8) -0.0049(7) -0.0004(6) -0.0099(7)
C19' 0.0374(9) 0.0384(9) 0.0397(9) -0.0163(7) -0.0058(7) -0.0146(7)
C31' 0.0250(8) 0.0452(10) 0.0437(9) -0.0112(8) -0.0067(7) -0.0118(7)
C39 0.0361(9) 0.0386(9) 0.0383(9) -0.0135(7) -0.0068(7) -0.0073(7)
C32' 0.0307(8) 0.0451(10) 0.0392(9) -0.0020(8) -0.0114(7) -0.0085(7)
C38 0.0345(8) 0.0332(8) 0.0351(8) -0.0012(7) -0.0015(7) -0.0048(7)
C23' 0.0391(9) 0.0301(8) 0.0322(8) 0.0060(7) -0.0010(7) -0.0046(7)
C24 0.0502(10) 0.0494(10) 0.0243(8) -0.0069(7) 0.0001(7) -0.0280(9)
C25' 0.0520(11) 0.0398(9) 0.0303(8) 0.0031(7) -0.0023(8) -0.0189(8)
C37' 0.0376(9) 0.0402(9) 0.0417(9) 0.0058(8) -0.0106(7) -0.0146(8)
C24' 0.0350(9) 0.0434(10) 0.0449(10) 0.0028(8) -0.0126(8) -0.0045(8)
C35' 0.0452(10) 0.0316(9) 0.0590(11) 0.0040(8) -0.0192(9) -0.0146(8)
C36' 0.0522(11) 0.0444(10) 0.0337(9) -0.0068(8) -0.0082(8) -0.0049(9)
C23 0.0231(8) 0.0597(12) 0.0503(10) -0.0047(9) -0.0034(7) -0.0064(8)
C27 0.0419(10) 0.0576(12) 0.0318(9) 0.0017(8) -0.0001(7) -0.0083(9)
C26 0.0401(10) 0.0630(13) 0.0457(11) -0.0091(10) -0.0014(8) 0.0088(9)
C39' 0.0600(13) 0.0547(12) 0.0434(10) 0.0012(9) -0.0016(9) -0.0205(10)
C35 0.0395(10) 0.0549(12) 0.0580(12) -0.0004(10) -0.0065(9) -0.0196(9)
C38' 0.0672(14) 0.0382(10) 0.0599(13) 0.0018(9) -0.0050(11) -0.0138(10)
C40 0.0516(12) 0.0443(11) 0.0720(14) -0.0057(10) -0.0075(11) -0.0094(9)
C41 0.0467(11) 0.0711(15) 0.0532(12) -0.0124(11) -0.0003(9) -0.0074(10)
C36 0.0518(12) 0.0589(13) 0.0616(13) -0.0326(11) 0.0027(10) -0.0068(10)
C43 0.0634(14) 0.0663(14) 0.0539(12) -0.0079(11) -0.0094(11) -0.0166(12)
C42 0.0558(13) 0.0673(15) 0.0683(14) -0.0184(12) -0.0130(11) -0.0108(11)
C26' 0.0939(19) 0.0773(16) 0.0412(11) -0.0051(11) 0.0188(12) -0.0476(15)
C27' 0.0697(19) 0.086(2) 0.243(5) 0.111(3) 0.009(2) -0.0027(17)

loop_
_atom_type_symbol
_atom_type_description
_atom_type_scat_dispersion_real
_atom_type_scat_dispersion_imag
_atom_type_scat_source
C C 0.0181 0.0091 'International Tables Vol C Tables 4.2.6.8 and 6.1.1.4'
H H 0.0000 0.0000 'International Tables Vol C Tables 4.2.6.8 and 6.1.1.4'
N N 0.0311 0.0180 'International Tables Vol C Tables 4.2.6.8 and 6.1.1.4'
O O 0.0492 0.0322 'International Tables Vol C Tables 4.2.6.8 and 6.1.1.4'

loop_
_geom_angle_atom_site_label_1
_geom_angle_atom_site_label_2
_geom_angle_atom_site_label_3
_geom_angle
_geom_angle_site_symmetry_1
_geom_angle_site_symmetry_3
_geom_angle_publ_flag
C14 N3 C16 125.02(11) . . ?
C13 N3 C16 122.35(11) . . ?
C13 N3 C14 112.63(11) . . ?
C15 N2 C28 125.06(11) . . ?
C13 N2 C15 112.40(11) . . ?
C13 N2 C28 122.51(11) . . ?
C13' N3' C16' 125.36(12) . . ?
C13' N3' C14' 112.63(12) . . ?
C14' N3' C16' 121.99(12) . . ?
C13' N2' C28' 123.92(12) . . ?
C13' N2' C15' 112.62(12) . . ?
C15' N2' C28' 123.41(12) . . ?
C12 N1 H1 125.8(12) . . ?
C1 N1 C12 108.43(11) . . ?
C1 N1 H1 124.8(12) . . ?
C1' N1' H1' 125.8 . . ?
C12' N1' H1' 125.8 . . ?
C12' N1' C1' 108.30(12) . . ?
C5 C6 C7 133.16(12) . . ?
C5 C6 C1 120.29(12) . . ?
C1 C6 C7 106.21(11) . . ?
C5' C6' C7' 133.60(13) . . ?
C5' C6' C1' 120.13(12) . . ?
C1' C6' C7' 106.25(12) . . ?
C12 C7 C6 106.44(12) . . ?
C8 C7 C6 133.71(13) . . ?
C8 C7 C12 119.51(13) . . ?
C6 C5 H5 119.7 . . ?
C4 C5 C6 120.58(12) . . ?
C4 C5 H5 119.7 . . ?
C12' C7' C6' 106.35(12) . . ?
C8' C7' C6' 134.08(13) . . ?
C8' C7' C12' 119.56(13) . . ?
N1 C12 C7 109.20(12) . . ?
N1 C12 C11 129.42(13) . . ?
C11 C12 C7 121.31(13) . . ?
C5 C4 C4 121.61(15) . 2_666 ?
C5 C4 C3 117.55(12) . . ?
C3 C4 C4 120.83(15) . 2_666 ?
C6' C5' H5' 119.7 . . ?
C4' C5' C6' 120.63(12) . . ?
C4' C5' H5' 119.7 . . ?
C5' C4' C4' 121.50(15) . 2_755 ?
C5' C4' C3' 117.62(12) . . ?
C3' C4' C4' 120.88(15) . 2_755 ?
N1 C1 C6 109.64(12) . . ?
N1 C1 C2 130.14(13) . . ?
C2 C1 C6 120.14(12) . . ?
N2 C15 H15 126.8 . . ?
C14 C15 N2 106.38(12) . . ?
C14 C15 H15 126.8 . . ?
C29 C28 N2 118.28(12) . . ?
C33 C28 N2 119.02(12) . . ?
C33 C28 C29 122.64(13) . . ?
N1' C1' C6' 109.67(12) . . ?
N1' C1' C2' 129.82(13) . . ?
C2' C1' C6' 120.49(13) . . ?
C16' C17' C22' 121.12(13) . . ?
C18' C17' C16' 117.53(13) . . ?
C18' C17' C22' 121.33(13) . . ?
C17' C16' N3' 118.31(12) . . ?
C21' C16' N3' 118.85(12) . . ?
C21' C16' C17' 122.76(13) . . ?
C43 O00M C40 104.70(17) . . ?
C16 C17 C22 121.61(12) . . ?
C18 C17 C16 117.68(13) . . ?
C18 C17 C22 120.58(13) . . ?
C28 C29 C34 121.69(13) . . ?
C30 C29 C28 117.36(14) . . ?
C30 C29 C34 120.86(13) . . ?
C4' C3' H3' 118.4 . . ?
C2' C3' C4' 123.16(13) . . ?
C2' C3' H3' 118.4 . . ?
C17 C16 N3 118.37(12) . . ?
C21 C16 N3 118.92(12) . . ?
C21 C16 C17 122.69(13) . . ?
N3 C14 H14 126.9 . . ?
C15 C14 N3 106.20(12) . . ?
C15 C14 H14 126.9 . . ?
N3 C13 N2 102.38(11) . . ?
C16 C21 C25 122.33(13) . . ?
C20 C21 C16 117.27(14) . . ?
C20 C21 C25 120.36(13) . . ?
N1' C12' C7' 109.40(12) . . ?
N1' C12' C11' 129.21(13) . . ?
C11' C12' C7' 121.37(13) . . ?
C28 C33 C37 122.81(12) . . ?
C32 C33 C28 117.46(13) . . ?
C32 C33 C37 119.62(13) . . ?
C12 C11 H11 121.1 . . ?
C10 C11 C12 117.70(13) . . ?
C10 C11 H11 121.1 . . ?
N3' C13' N2' 102.02(12) . . ?
C4 C3 H3 118.4 . . ?
C2 C3 C4 123.11(13) . . ?
C2 C3 H3 118.4 . . ?
N3' C14' H14' 126.8 . . ?
C15' C14' N3' 106.47(13) . . ?
C15' C14' H14' 126.8 . . ?
C33 C32 H32 119.5 . . ?
C31 C32 C33 121.07(14) . . ?
C31 C32 H32 119.5 . . ?
C28' C29' C34' 121.41(13) . . ?
C30' C29' C28' 116.99(14) . . ?
C30' C29' C34' 121.55(13) . . ?
C17 C18 H18 119.6 . . ?
C19 C18 C17 120.73(14) . . ?
C19 C18 H18 119.6 . . ?
C33 C37 H37 108.1 . . ?
C33 C37 C39 109.44(12) . . ?
C33 C37 C38 112.62(13) . . ?
C39 C37 H37 108.1 . . ?
C38 C37 H37 108.1 . . ?
C38 C37 C39 110.46(13) . . ?
C29' C28' N2' 117.84(13) . . ?
C33' C28' N2' 119.02(13) . . ?
C33' C28' C29' 123.13(13) . . ?
C7 C8 H8 120.5 . . ?
C9 C8 C7 119.03(13) . . ?
C9 C8 H8 120.5 . . ?
N2' C15' H15' 126.9 . . ?
C14' C15' N2' 106.26(13) . . ?
C14' C15' H15' 126.9 . . ?
C17 C22 H22 107.8 . . ?
C17 C22 C24 112.62(13) . . ?
C17 C22 C23 109.74(13) . . ?
C24 C22 H22 107.8 . . ?
C24 C22 C23 111.03(14) . . ?
C23 C22 H22 107.8 . . ?
C1' C2' H2' 121.0 . . ?
C3' C2' C1' 117.96(13) . . ?
C3' C2' H2' 121.0 . . ?
C7' C8' H8' 120.5 . . ?
C9' C8' C7' 119.05(14) . . ?
C9' C8' H8' 120.5 . . ?
C17' C22' H22' 107.7 . . ?
C17' C22' C23' 113.58(13) . . ?
C17' C22' C24' 109.95(13) . . ?
C23' C22' H22' 107.7 . . ?
C23' C22' C24' 110.07(13) . . ?
C24' C22' H22' 107.7 . . ?
C1 C2 H2 120.9 . . ?
C3 C2 C1 118.29(13) . . ?
C3 C2 H2 120.9 . . ?
C12' C11' H11' 121.2 . . ?
C10' C11' C12' 117.64(14) . . ?
C10' C11' H11' 121.2 . . ?
C29 C34 H34 108.0 . . ?
C29 C34 C35 110.10(14) . . ?
C29 C34 C36 112.35(14) . . ?
C35 C34 H34 108.0 . . ?
C35 C34 C36 110.15(16) . . ?
C36 C34 H34 108.0 . . ?
C8' C9' H9' 119.7 . . ?
C8' C9' C10' 120.62(14) . . ?
C10' C9' H9' 119.7 . . ?
C18 C19 H19 119.8 . . ?
C20 C19 C18 120.46(14) . . ?
C20 C19 H19 119.8 . . ?
C29' C34' H34' 107.3 . . ?
C29' C34' C35' 113.33(13) . . ?
C29' C34' C36' 111.20(13) . . ?
C35' C34' H34' 107.3 . . ?
C35' C34' C36' 110.25(14) . . ?
C36' C34' H34' 107.3 . . ?
C29 C30 H30 119.4 . . ?
C31 C30 C29 121.14(14) . . ?
C31 C30 H30 119.4 . . ?
C11' C10' C9' 121.75(14) . . ?
C11' C10' H10' 119.1 . . ?
C9' C10' H10' 119.1 . . ?
C16' C21' C20' 117.28(14) . . ?
C16' C21' C25' 121.93(14) . . ?
C20' C21' C25' 120.78(15) . . ?
C32 C31 C30 120.31(13) . . ?
C32 C31 H31 119.8 . . ?
C30 C31 H31 119.8 . . ?
C28' C33' C37' 122.88(14) . . ?
C32' C33' C28' 117.08(14) . . ?
C32' C33' C37' 120.02(15) . . ?
C29' C30' H30' 119.4 . . ?
C31' C30' C29' 121.18(14) . . ?
C31' C30' H30' 119.4 . . ?
C11 C10 H10 119.2 . . ?
C11 C10 C9 121.58(14) . . ?
C9 C10 H10 119.2 . . ?
C8 C9 C10 120.80(14) . . ?
C8 C9 H9 119.6 . . ?
C10 C9 H9 119.6 . . ?
C17' C18' H18' 119.5 . . ?
C19' C18' C17' 120.95(14) . . ?
C19' C18' H18' 119.5 . . ?
C21 C20 H20 119.4 . . ?
C19 C20 C21 121.17(14) . . ?
C19 C20 H20 119.4 . . ?
C21' C20' H20' 119.4 . . ?
C19' C20' C21' 121.13(15) . . ?
C19' C20' H20' 119.4 . . ?
C21 C25 H25 107.8 . . ?
C21 C25 C27 110.43(14) . . ?
C21 C25 C26 111.97(14) . . ?
C27 C25 H25 107.8 . . ?
C26 C25 H25 107.8 . . ?
C26 C25 C27 110.93(15) . . ?
C18' C19' C20' 120.34(15) . . ?
C18' C19' H19' 119.8 . . ?
C20' C19' H19' 119.8 . . ?
C30' C31' H31' 119.9 . . ?
C32' C31' C30' 120.29(15) . . ?
C32' C31' H31' 119.9 . . ?
C37 C39 H39A 109.5 . . ?
C37 C39 H39B 109.5 . . ?
C37 C39 H39C 109.5 . . ?
H39A C39 H39B 109.5 . . ?
H39A C39 H39C 109.5 . . ?
H39B C39 H39C 109.5 . . ?
C33' C32' H32' 119.3 . . ?
C31' C32' C33' 121.30(16) . . ?
C31' C32' H32' 119.3 . . ?
C37 C38 H38A 109.5 . . ?
C37 C38 H38B 109.5 . . ?
C37 C38 H38C 109.5 . . ?
H38A C38 H38B 109.5 . . ?
H38A C38 H38C 109.5 . . ?
H38B C38 H38C 109.5 . . ?
C22' C23' H23D 109.5 . . ?
C22' C23' H23E 109.5 . . ?
C22' C23' H23F 109.5 . . ?
H23D C23' H23E 109.5 . . ?
H23D C23' H23F 109.5 . . ?
H23E C23' H23F 109.5 . . ?
C22 C24 H24A 109.5 . . ?
C22 C24 H24B 109.5 . . ?
C22 C24 H24C 109.5 . . ?
H24A C24 H24B 109.5 . . ?
H24A C24 H24C 109.5 . . ?
H24B C24 H24C 109.5 . . ?
C21' C25' H25' 107.9 . . ?
C26' C25' C21' 111.87(16) . . ?
C26' C25' H25' 107.9 . . ?
C27' C25' C21' 110.43(17) . . ?
C27' C25' H25' 107.9 . . ?
C27' C25' C26' 110.8(3) . . ?
C33' C37' H37' 107.7 . . ?
C33' C37' C39' 112.32(15) . . ?
C39' C37' H37' 107.7 . . ?
C38' C37' C33' 110.10(15) . . ?
C38' C37' H37' 107.7 . . ?
C38' C37' C39' 111.09(16) . . ?
C22' C24' H24D 109.5 . . ?
C22' C24' H24E 109.5 . . ?
C22' C24' H24F 109.5 . . ?
H24D C24' H24E 109.5 . . ?
H24D C24' H24F 109.5 . . ?
H24E C24' H24F 109.5 . . ?
C34' C35' H35D 109.5 . . ?
C34' C35' H35E 109.5 . . ?
C34' C35' H35F 109.5 . . ?
H35D C35' H35E 109.5 . . ?
H35D C35' H35F 109.5 . . ?
H35E C35' H35F 109.5 . . ?
C34' C36' H36D 109.5 . . ?
C34' C36' H36E 109.5 . . ?
C34' C36' H36F 109.5 . . ?
H36D C36' H36E 109.5 . . ?
H36D C36' H36F 109.5 . . ?
H36E C36' H36F 109.5 . . ?
C22 C23 H23A 109.5 . . ?
C22 C23 H23B 109.5 . . ?
C22 C23 H23C 109.5 . . ?
H23A C23 H23B 109.5 . . ?
H23A C23 H23C 109.5 . . ?
H23B C23 H23C 109.5 . . ?
C25 C27 H27A 109.5 . . ?
C25 C27 H27B 109.5 . . ?
C25 C27 H27C 109.5 . . ?
H27A C27 H27B 109.5 . . ?
H27A C27 H27C 109.5 . . ?
H27B C27 H27C 109.5 . . ?
C25 C26 H26A 109.5 . . ?
C25 C26 H26B 109.5 . . ?
C25 C26 H26C 109.5 . . ?
H26A C26 H26B 109.5 . . ?
H26A C26 H26C 109.5 . . ?
H26B C26 H26C 109.5 . . ?
C37' C39' H39D 109.5 . . ?
C37' C39' H39E 109.5 . . ?
C37' C39' H39F 109.5 . . ?
H39D C39' H39E 109.5 . . ?
H39D C39' H39F 109.5 . . ?
H39E C39' H39F 109.5 . . ?
C34 C35 H35A 109.5 . . ?
C34 C35 H35B 109.5 . . ?
C34 C35 H35C 109.5 . . ?
H35A C35 H35B 109.5 . . ?
H35A C35 H35C 109.5 . . ?
H35B C35 H35C 109.5 . . ?
C37' C38' H38D 109.5 . . ?
C37' C38' H38E 109.5 . . ?
C37' C38' H38F 109.5 . . ?
H38D C38' H38E 109.5 . . ?
H38D C38' H38F 109.5 . . ?
H38E C38' H38F 109.5 . . ?
O00M C40 H40A 111.0 . . ?
O00M C40 H40B 111.0 . . ?
O00M C40 C41 103.72(19) . . ?
H40A C40 H40B 109.0 . . ?
C41 C40 H40A 111.0 . . ?
C41 C40 H40B 111.0 . . ?
C40 C41 H41A 111.0 . . ?
C40 C41 H41B 111.0 . . ?
H41A C41 H41B 109.0 . . ?
C42 C41 C40 103.57(19) . . ?
C42 C41 H41A 111.0 . . ?
C42 C41 H41B 111.0 . . ?
C34 C36 H36A 109.5 . . ?
C34 C36 H36B 109.5 . . ?
C34 C36 H36C 109.5 . . ?
H36A C36 H36B 109.5 . . ?
H36A C36 H36C 109.5 . . ?
H36B C36 H36C 109.5 . . ?
O00M C43 H43A 110.5 . . ?
O00M C43 H43B 110.5 . . ?
O00M C43 C42 106.18(19) . . ?
H43A C43 H43B 108.7 . . ?
C42 C43 H43A 110.5 . . ?
C42 C43 H43B 110.5 . . ?
C41 C42 C43 103.55(19) . . ?
C41 C42 H42A 111.0 . . ?
C41 C42 H42B 111.0 . . ?
C43 C42 H42A 111.0 . . ?
C43 C42 H42B 111.0 . . ?
H42A C42 H42B 109.0 . . ?
C25' C26' H26D 109.5 . . ?
C25' C26' H26E 109.5 . . ?
C25' C26' H26F 109.5 . . ?
H26D C26' H26E 109.5 . . ?
H26D C26' H26F 109.5 . . ?
H26E C26' H26F 109.5 . . ?
C25' C27' H27D 109.5 . . ?
C25' C27' H27E 109.5 . . ?
C25' C27' H27F 109.5 . . ?
H27D C27' H27E 109.5 . . ?
H27D C27' H27F 109.5 . . ?
H27E C27' H27F 109.5 . . ?

loop_
_geom_bond_atom_site_label_1
_geom_bond_atom_site_label_2
_geom_bond_distance
_geom_bond_site_symmetry_2
_geom_bond_publ_flag
N3 C16 1.4422(17) . ?
N3 C14 1.3897(18) . ?
N3 C13 1.3606(17) . ?
N2 C15 1.3904(17) . ?
N2 C28 1.4390(17) . ?
N2 C13 1.3628(17) . ?
N3' C16' 1.4415(18) . ?
N3' C13' 1.3626(18) . ?
N3' C14' 1.3854(19) . ?
N2' C13' 1.3631(18) . ?
N2' C28' 1.4405(18) . ?
N2' C15' 1.3879(19) . ?
N1 C12 1.3806(18) . ?
N1 C1 1.3778(18) . ?
N1 H1 0.892(19) . ?
N1' H1' 0.8800 . ?
N1' C1' 1.3809(18) . ?
N1' C12' 1.3786(19) . ?
C6 C7 1.4438(19) . ?
C6 C5 1.3961(19) . ?
C6 C1 1.4099(19) . ?
C6' C7' 1.4441(19) . ?
C6' C5' 1.3916(19) . ?
C6' C1' 1.4087(19) . ?
C7 C12 1.4142(19) . ?
C7 C8 1.399(2) . ?
C5 H5 0.9500 . ?
C5 C4 1.3888(19) . ?
C7' C12' 1.414(2) . ?
C7' C8' 1.398(2) . ?
C12 C11 1.398(2) . ?
C4 C4 1.493(3) 2_666 ?
C4 C3 1.4166(19) . ?
C5' H5' 0.9500 . ?
C5' C4' 1.3907(19) . ?
C4' C4' 1.491(3) 2_755 ?
C4' C3' 1.414(2) . ?
C1 C2 1.393(2) . ?
C15 H15 0.9500 . ?
C15 C14 1.342(2) . ?
C28 C29 1.4032(19) . ?
C28 C33 1.398(2) . ?
C1' C2' 1.395(2) . ?
C17' C16' 1.400(2) . ?
C17' C22' 1.518(2) . ?
C17' C18' 1.392(2) . ?
C16' C21' 1.395(2) . ?
O00M C40 1.419(3) . ?
O00M C43 1.419(3) . ?
C17 C16 1.3996(19) . ?
C17 C18 1.393(2) . ?
C17 C22 1.5175(19) . ?
C29 C34 1.520(2) . ?
C29 C30 1.392(2) . ?
C3' H3' 0.9500 . ?
C3' C2' 1.380(2) . ?
C16 C21 1.398(2) . ?
C14 H14 0.9500 . ?
C21 C20 1.394(2) . ?
C21 C25 1.520(2) . ?
C12' C11' 1.396(2) . ?
C33 C32 1.395(2) . ?
C33 C37 1.522(2) . ?
C11 H11 0.9500 . ?
C11 C10 1.381(2) . ?
C3 H3 0.9500 . ?
C3 C2 1.380(2) . ?
C14' H14' 0.9500 . ?
C14' C15' 1.337(2) . ?
C32 H32 0.9500 . ?
C32 C31 1.380(2) . ?
C29' C28' 1.406(2) . ?
C29' C34' 1.522(2) . ?
C29' C30' 1.393(2) . ?
C18 H18 0.9500 . ?
C18 C19 1.382(2) . ?
C37 H37 1.0000 . ?
C37 C39 1.536(2) . ?
C37 C38 1.529(2) . ?
C28' C33' 1.396(2) . ?
C8 H8 0.9500 . ?
C8 C9 1.379(2) . ?
C15' H15' 0.9500 . ?
C22 H22 1.0000 . ?
C22 C24 1.526(2) . ?
C22 C23 1.530(2) . ?
C2' H2' 0.9500 . ?
C8' H8' 0.9500 . ?
C8' C9' 1.381(2) . ?
C22' H22' 1.0000 . ?
C22' C23' 1.525(2) . ?
C22' C24' 1.530(2) . ?
C2 H2 0.9500 . ?
C11' H11' 0.9500 . ?
C11' C10' 1.381(2) . ?
C34 H34 1.0000 . ?
C34 C35 1.525(2) . ?
C34 C36 1.529(2) . ?
C9' H9' 0.9500 . ?
C9' C10' 1.400(2) . ?
C19 H19 0.9500 . ?
C19 C20 1.380(2) . ?
C34' H34' 1.0000 . ?
C34' C35' 1.523(2) . ?
C34' C36' 1.528(2) . ?
C30 H30 0.9500 . ?
C30 C31 1.382(2) . ?
C10' H10' 0.9500 . ?
C21' C20' 1.395(2) . ?
C21' C25' 1.517(2) . ?
C31 H31 0.9500 . ?
C33' C32' 1.395(2) . ?
C33' C37' 1.524(2) . ?
C30' H30' 0.9500 . ?
C30' C31' 1.383(2) . ?
C10 H10 0.9500 . ?
C10 C9 1.401(2) . ?
C9 H9 0.9500 . ?
C18' H18' 0.9500 . ?
C18' C19' 1.379(2) . ?
C20 H20 0.9500 . ?
C20' H20' 0.9500 . ?
C20' C19' 1.380(2) . ?
C25 H25 1.0000 . ?
C25 C27 1.528(2) . ?
C25 C26 1.526(2) . ?
C19' H19' 0.9500 . ?
C31' H31' 0.9500 . ?
C31' C32' 1.380(2) . ?
C39 H39A 0.9800 . ?
C39 H39B 0.9800 . ?
C39 H39C 0.9800 . ?
C32' H32' 0.9500 . ?
C38 H38A 0.9800 . ?
C38 H38B 0.9800 . ?
C38 H38C 0.9800 . ?
C23' H23D 0.9800 . ?
C23' H23E 0.9800 . ?
C23' H23F 0.9800 . ?
C24 H24A 0.9800 . ?
C24 H24B 0.9800 . ?
C24 H24C 0.9800 . ?
C25' H25' 1.0000 . ?
C25' C26' 1.504(3) . ?
C25' C27' 1.498(4) . ?
C37' H37' 1.0000 . ?
C37' C39' 1.532(3) . ?
C37' C38' 1.521(3) . ?
C24' H24D 0.9800 . ?
C24' H24E 0.9800 . ?
C24' H24F 0.9800 . ?
C35' H35D 0.9800 . ?
C35' H35E 0.9800 . ?
C35' H35F 0.9800 . ?
C36' H36D 0.9800 . ?
C36' H36E 0.9800 . ?
C36' H36F 0.9800 . ?
C23 H23A 0.9800 . ?
C23 H23B 0.9800 . ?
C23 H23C 0.9800 . ?
C27 H27A 0.9800 . ?
C27 H27B 0.9800 . ?
C27 H27C 0.9800 . ?
C26 H26A 0.9800 . ?
C26 H26B 0.9800 . ?
C26 H26C 0.9800 . ?
C39' H39D 0.9800 . ?
C39' H39E 0.9800 . ?
C39' H39F 0.9800 . ?
C35 H35A 0.9800 . ?
C35 H35B 0.9800 . ?
C35 H35C 0.9800 . ?
C38' H38D 0.9800 . ?
C38' H38E 0.9800 . ?
C38' H38F 0.9800 . ?
C40 H40A 0.9900 . ?
C40 H40B 0.9900 . ?
C40 C41 1.515(3) . ?
C41 H41A 0.9900 . ?
C41 H41B 0.9900 . ?
C41 C42 1.501(3) . ?
C36 H36A 0.9800 . ?
C36 H36B 0.9800 . ?
C36 H36C 0.9800 . ?
C43 H43A 0.9900 . ?
C43 H43B 0.9900 . ?
C43 C42 1.541(3) . ?
C42 H42A 0.9900 . ?
C42 H42B 0.9900 . ?
C26' H26D 0.9800 . ?
C26' H26E 0.9800 . ?
C26' H26F 0.9800 . ?
C27' H27D 0.9800 . ?
C27' H27E 0.9800 . ?
C27' H27F 0.9800 . ?
